data_4517298
loop_
_publ_author_name
'Wu, Yun-Long'
'Yang, Guo-Ping'
'Cheng, Shan'
'Qian, Jinjie'
'Fan, Daidi'
'Wang, Yao-Yu'

_publ_section_title
;
 Facile Incorporation of Au Nanoparticles into an Unusual Twofold
 Entangled Zn(II)-MOF with Nanocages for Highly Efficient CO<sub>2</sub>
 Fixation under Mild Conditions.
;
_journal_issue 50
_journal_name_full 'ACS applied materials &amp; interfaces'
_journal_page_first 47437
_journal_page_last 47445
_journal_paper_doi 10.1021/acsami.9b17348
_journal_volume 11
_journal_year 2019
_chemical_formula_moiety 'C126 H60 N6 O55 Zn14'
_chemical_formula_sum 'C126 H60 N6 O55 Zn14'
_chemical_formula_weight 3453.26
_space_group_crystal_system trigonal
_space_group_IT_number 166
_space_group_name_Hall '-R 3 2"'
_space_group_name_H-M_alt 'R -3 m :H'
_atom_sites_solution_hydrogens mixed
_audit_creation_date 2016-11-09
_audit_creation_method
;
Olex2 1.2-beta
(compiled 2016.09.09 svn.r3337 for OlexSys, GUI svn.r5227)
;
_cell_angle_alpha 90
_cell_angle_beta 90
_cell_angle_gamma 120
_cell_formula_units_Z 9
_cell_length_a 34.4562(7)
_cell_length_b 34.4562(7)
_cell_length_c 38.7960(5)
_cell_measurement_reflns_used 5140
_cell_measurement_temperature 296(2)
_cell_measurement_theta_max 21.19
_cell_measurement_theta_min 2.50
_cell_volume 39888.9(13)
_computing_molecular_graphics 'Olex2 (Dolomanov et al., 2009)'
_computing_publication_material 'Olex2 (Dolomanov et al., 2009)'
_computing_structure_refinement 'ShelXL (Sheldrick, 2015)'
_diffrn_ambient_temperature 296.15
_diffrn_measured_fraction_theta_full 0.997
_diffrn_measured_fraction_theta_max 0.997
_diffrn_measurement_device_type 'Bruker APEX-II CCD'
_diffrn_measurement_method '\f and \w scans'
_diffrn_radiation_type MoK\a
_diffrn_radiation_wavelength 0.71073
_diffrn_reflns_av_R_equivalents 0.1035
_diffrn_reflns_av_unetI/netI 0.0601
_diffrn_reflns_Laue_measured_fraction_full 0.997
_diffrn_reflns_Laue_measured_fraction_max 0.997
_diffrn_reflns_limit_h_max 40
_diffrn_reflns_limit_h_min -39
_diffrn_reflns_limit_k_max 27
_diffrn_reflns_limit_k_min -40
_diffrn_reflns_limit_l_max 45
_diffrn_reflns_limit_l_min -45
_diffrn_reflns_number 65184
_diffrn_reflns_point_group_measured_fraction_full 0.997
_diffrn_reflns_point_group_measured_fraction_max 0.997
_diffrn_reflns_theta_full 24.712
_diffrn_reflns_theta_max 24.712
_diffrn_reflns_theta_min 0.861
_exptl_absorpt_coefficient_mu 1.928
_exptl_absorpt_correction_type none
_exptl_crystal_colour colourless
_exptl_crystal_colour_primary colourless
_exptl_crystal_density_diffrn 1.294
_exptl_crystal_description block
_exptl_crystal_F_000 15460
_refine_diff_density_max 1.822
_refine_diff_density_min -2.733
_refine_diff_density_rms 0.184
_refine_ls_extinction_method none
_refine_ls_goodness_of_fit_ref 1.301
_refine_ls_hydrogen_treatment constr
_refine_ls_matrix_type full
_refine_ls_number_parameters 535
_refine_ls_number_reflns 7963
_refine_ls_number_restraints 76
_refine_ls_restrained_S_all 1.300
_refine_ls_R_factor_all 0.1321
_refine_ls_R_factor_gt 0.0986
_refine_ls_shift/su_max 0.001
_refine_ls_shift/su_mean 0.000
_refine_ls_structure_factor_coef Fsqd
_refine_ls_weighting_details 'w=1/[\s^2^(Fo^2^)+(0.2000P)^2^] where P=(Fo^2^+2Fc^2^)/3'
_refine_ls_weighting_scheme calc
_refine_ls_wR_factor_gt 0.3135
_refine_ls_wR_factor_ref 0.3435
_reflns_Friedel_coverage 0.000
_reflns_number_gt 5318
_reflns_number_total 7963
_reflns_threshold_expression 'I > 2\s(I)'
_cod_data_source_file am9b17348_si_002.cif
_cod_data_source_block 1
_cod_original_cell_volume 39888.9(17)
_cod_original_sg_symbol_H-M 'R -3 m'
_cod_database_code 4517298
_shelx_space_group_comment
;
The symmetry employed for this shelxl refinement is uniquely defined
by the following loop, which should always be used as a source of
symmetry information in preference to the above space-group names.
They are only intended as comments.
;
_olex2_refinement_description
;
1. Fixed Uiso
 At 1.2 times of:
  All C(H) groups
 At 1.5 times of:
  All O(H) groups, All O(H,H) groups
2. Restrained distances
 O17-Zn7
 2 with sigma of 0.02
3. Uiso/Uaniso restraints and constraints
Uanis(O17) \\sim Ueq: with sigma of 0.01 and sigma for terminal atoms of 0.02
Uanis(C24) \\sim Ueq: with sigma of 0.01 and sigma for terminal atoms of 0.02
4. Rigid body (RIGU) restrains
 C40, C34, C33, C38, N2, C39, C27, C25, C26, C29, C24
 with sigma for 1-2 distances of 0.004 and sigma for 1-3 distances of 0.004
 O17, Zn7
 with sigma for 1-2 distances of 0.004 and sigma for 1-3 distances of 0.004
5. Others
 Fixed Sof: H14(0.5) C36(0.5) H36(0.5) O15(0.5) O16(0.5) O17(0.25) H17A(0.25)
 H17B(0.25) N2(0.5) C38(0.5) Zn6(0.25) Zn7(0.25) O19(0.5) O18(0.5)
6.a Riding coordinates:
 O13(H13), O14(H14), C36(H36), C35(H35), O17(H17A,H17B)
6.b Aromatic/amide H refined with riding coordinates:
 C32(H32), C17(H17), C19(H19), C20(H20), C25(H25), C14(H14A), C7(H7), C5(H5),
 C4(H4), C15(H15), C16(H16), C28(H28), C24(H24), C37(H37)
;
_shelx_shelxl_version_number 2014/7
_olex2_submission_special_instructions 'No special instructions were received'

loop_
_space_group_symop_operation_xyz
'x, y, z'
'-y, x-y, z'
'-x+y, -x, z'
'y, x, -z'
'-x, -x+y, -z'
'x-y, -y, -z'
'x+2/3, y+1/3, z+1/3'
'-y+2/3, x-y+1/3, z+1/3'
'-x+y+2/3, -x+1/3, z+1/3'
'y+2/3, x+1/3, -z+1/3'
'-x+2/3, -x+y+1/3, -z+1/3'
'x-y+2/3, -y+1/3, -z+1/3'
'x+1/3, y+2/3, z+2/3'
'-y+1/3, x-y+2/3, z+2/3'
'-x+y+1/3, -x+2/3, z+2/3'
'y+1/3, x+2/3, -z+2/3'
'-x+1/3, -x+y+2/3, -z+2/3'
'x-y+1/3, -y+2/3, -z+2/3'
'-x, -y, -z'
'y, -x+y, -z'
'x-y, x, -z'
'-y, -x, z'
'x, x-y, z'
'-x+y, y, z'
'-x+2/3, -y+1/3, -z+1/3'
'y+2/3, -x+y+1/3, -z+1/3'
'x-y+2/3, x+1/3, -z+1/3'
'-y+2/3, -x+1/3, z+1/3'
'x+2/3, x-y+1/3, z+1/3'
'-x+y+2/3, y+1/3, z+1/3'
'-x+1/3, -y+2/3, -z+2/3'
'y+1/3, -x+y+2/3, -z+2/3'
'x-y+1/3, x+2/3, -z+2/3'
'-y+1/3, -x+2/3, z+2/3'
'x+1/3, x-y+2/3, z+2/3'
'-x+y+1/3, y+2/3, z+2/3'

loop_
_atom_site_label
_atom_site_type_symbol
_atom_site_fract_x
_atom_site_fract_y
_atom_site_fract_z
_atom_site_U_iso_or_equiv
_atom_site_adp_type
_atom_site_occupancy
_atom_site_site_symmetry_order
_atom_site_calc_flag
_atom_site_refinement_flags_posn
_atom_site_refinement_flags_adp
_atom_site_refinement_flags_occupancy
_atom_site_disorder_assembly
_atom_site_disorder_group
Zn4 Zn 0.50002(2) 0.49998(2) 0.58397(4) 0.0357(4) Uani 1 2 d S T P . .
Zn1 Zn 0.27376(8) 0.13688(4) 0.32253(6) 0.0769(7) Uani 1 2 d S T P . .
Zn3 Zn 0.43790(4) 0.47082(4) 0.65317(3) 0.0396(4) Uani 1 1 d . . . . .
Zn2 Zn 0.18818(2) 0.37635(5) 0.44424(3) 0.0313(4) Uani 1 2 d S T P . .
Zn5 Zn 0.14679(2) 0.29357(5) 0.48898(3) 0.0291(4) Uani 1 2 d S T P . .
O3 O 0.2102(2) 0.3377(3) 0.42100(17) 0.0503(18) Uani 1 1 d . . . . .
O6 O 0.49920(12) 0.50080(12) 0.6351(2) 0.0311(19) Uani 1 2 d S T P . .
O12 O 0.1802(2) 0.2775(2) 0.45407(19) 0.0542(19) Uani 1 1 d . . . . .
O13 O 0.12021(17) 0.2404(3) 0.5172(3) 0.079(4) Uani 1 2 d S T P . .
H13 H 0.0981 0.2325 0.5329 0.118 Uiso 1 1 d R . . . .
O4 O 0.2382(2) 0.3929(2) 0.47910(17) 0.0454(17) Uani 1 1 d . . . . .
O1 O 0.3351(3) 0.2496(3) 0.3486(2) 0.071(2) Uani 1 1 d . . . . .
O11 O 0.2075(2) 0.3320(3) 0.51203(17) 0.056(2) Uani 1 1 d . . . . .
O14 O 0.21500(18) 0.4300(4) 0.4154(3) 0.082(4) Uani 1 2 d S T P . .
H14 H 0.1984 0.4401 0.3983 0.123 Uiso 0.5 1 d R . . . .
O7 O 0.4393(2) 0.4693(2) 0.56595(16) 0.0451(17) Uani 1 1 d . . . . .
O5 O 0.3979(2) 0.4511(3) 0.61444(18) 0.066(2) Uani 1 1 d . . . . .
O2 O 0.2695(3) 0.1915(3) 0.3335(3) 0.100(4) Uani 1 1 d . . . . .
O10 O 0.4250(3) 0.5104(3) 0.6786(3) 0.094(3) Uani 1 1 d . . . . .
O9 O 0.2174(3) 0.4349(5) 0.9478(4) 0.109(5) Uani 1 2 d S T P . .
O8 O 0.1975(2) 0.3950(4) 0.8983(4) 0.078(4) Uani 1 2 d S T P . .
N1 N 0.2999(2) 0.3571(3) 0.45359(17) 0.0343(17) Uani 1 1 d . . . . .
C21 C 0.4026(3) 0.4514(3) 0.5816(2) 0.036(2) Uani 1 1 d . . . . .
C3 C 0.2289(3) 0.2819(3) 0.4103(3) 0.045(2) Uani 1 1 d . . . . .
C18 C 0.3606(3) 0.4273(3) 0.5610(2) 0.032(2) Uani 1 1 d . . . . .
C32 C 0.3849(5) 0.5459(5) 0.7198(5) 0.118(6) Uani 1 1 d . . . . .
H32 H 0.3662 0.5186 0.7090 0.141 Uiso 1 1 calc R . . . .
C11 C 0.2818(3) 0.3864(3) 0.5225(2) 0.039(2) Uani 1 1 d . . . . .
C8 C 0.2929(4) 0.2271(4) 0.3491(3) 0.058(3) Uani 1 1 d . . . . .
C12 C 0.3239(3) 0.4021(3) 0.5058(2) 0.033(2) Uani 1 1 d . . . . .
C33 C 0.3674(5) 0.5628(5) 0.7449(4) 0.104(5) Uani 1 1 d . U . . .
C17 C 0.3619(3) 0.4227(3) 0.5255(2) 0.034(2) Uani 1 1 d . . . . .
H17 H 0.3896 0.4341 0.5147 0.041 Uiso 1 1 calc R . . . .
C30 C 0.4494(3) 0.5506(3) 0.6873(5) 0.075(6) Uani 1 2 d S T P . .
C19 C 0.3178(3) 0.4079(3) 0.5775(2) 0.045(2) Uani 1 1 d . . . . .
H19 H 0.3159 0.4093 0.6013 0.053 Uiso 1 1 calc R . . . .
C34 C 0.3903(4) 0.6097(4) 0.7526(5) 0.088(6) Uani 1 2 d S TU P A .
C10 C 0.2391(3) 0.3684(4) 0.5026(3) 0.042(2) Uani 1 1 d . . . . .
C31 C 0.4302(3) 0.5698(3) 0.7112(5) 0.069(5) Uani 1 2 d S T P . .
C29 C 0.2958(3) 0.5917(6) 0.8368(6) 0.072(5) Uani 1 2 d S TU P . .
C26 C 0.2736(4) 0.5472(7) 0.8569(6) 0.098(7) Uani 1 2 d S TU P A .
C27 C 0.2543(3) 0.5086(7) 0.8396(6) 0.108(7) Uani 1 2 d S TU P . .
C20 C 0.2811(3) 0.3880(3) 0.5585(2) 0.046(3) Uani 1 1 d . . . . .
H20 H 0.2535 0.3744 0.5696 0.055 Uiso 1 1 calc R . . . .
C25 C 0.2736(4) 0.5471(8) 0.8904(7) 0.119(8) Uani 1 2 d S TU P . .
H25 H 0.2873 0.5745 0.9019 0.143 Uiso 1 2 calc RS T P A .
C13 C 0.3265(3) 0.3974(3) 0.4679(2) 0.036(2) Uani 1 1 d . . . . .
C14 C 0.3581(4) 0.4347(4) 0.4484(3) 0.055(3) Uani 1 1 d . . . . .
H14A H 0.3761 0.4622 0.4591 0.066 Uiso 1 1 calc R . . . .
C9 C 0.2046(3) 0.2998(3) 0.4299(3) 0.036(2) Uani 1 1 d . . . . .
C1 C 0.3040(3) 0.3527(3) 0.4202(2) 0.036(2) Uani 1 1 d . . . . .
C2 C 0.2746(3) 0.3068(4) 0.4049(2) 0.044(2) Uani 1 1 d . . . . .
C7 C 0.2953(3) 0.2890(4) 0.3840(2) 0.049(3) Uani 1 1 d . . . . .
H7 H 0.3260 0.3056 0.3798 0.059 Uiso 1 1 calc R . . . .
C6 C 0.2705(4) 0.2473(4) 0.3698(3) 0.054(3) Uani 1 1 d . . . . .
C5 C 0.2242(4) 0.2224(4) 0.3764(3) 0.066(3) Uani 1 1 d . . . . .
H5 H 0.2071 0.1940 0.3670 0.079 Uiso 1 1 calc R . . . .
C4 C 0.2049(3) 0.2396(4) 0.3960(3) 0.055(3) Uani 1 1 d . . . . .
H4 H 0.1743 0.2226 0.4002 0.066 Uiso 1 1 calc R . . . .
C15 C 0.3619(4) 0.4297(4) 0.4140(3) 0.060(3) Uani 1 1 d . . . . .
H15 H 0.3823 0.4535 0.4005 0.072 Uiso 1 1 calc R . . . .
C16 C 0.3339(4) 0.3872(4) 0.3995(3) 0.056(3) Uani 1 1 d . . . . .
H16 H 0.3355 0.3825 0.3760 0.067 Uiso 1 1 calc R . . . .
C28 C 0.2333(4) 0.4666(8) 0.8578(8) 0.123(9) Uani 1 2 d S T P A .
H28 H 0.2195 0.4390 0.8467 0.148 Uiso 1 2 calc RS T P . .
C22 C 0.2135(3) 0.4269(7) 0.9149(5) 0.060(4) Uani 1 2 d S T P A .
C24 C 0.2547(4) 0.5094(8) 0.9094(7) 0.115(7) Uani 1 2 d S TU P A .
H24 H 0.2554 0.5108 0.9333 0.138 Uiso 1 2 calc RS T P . .
C23 C 0.2356(3) 0.4712(7) 0.8936(5) 0.070(5) Uani 1 2 d S T P . .
C36 C 0.2868(11) 0.4997(13) 0.7337(9) 0.142(17) Uani 0.5 1 d . . . . .
H36 H 0.2925 0.4950 0.7111 0.171 Uiso 0.5 1 d R . . . .
C35 C 0.2363(4) 0.4726(8) 0.7453(7) 0.120(9) Uani 1 2 d S T P A .
H35 H 0.2210 0.4421 0.7360 0.143 Uiso 1 2 d RS T P . .
C37 C 0.2369(4) 0.4738(8) 0.7785(7) 0.107(8) Uani 1 2 d S T P . .
H37 H 0.2228 0.4456 0.7887 0.129 Uiso 1 2 calc RS T P A .
O15 O 0.2736(6) 0.5958(6) 0.8131(5) 0.070(5) Uani 0.5 1 d . . . A -1
O16 O 0.3323(6) 0.6240(6) 0.8525(4) 0.095(6) Uani 0.5 1 d . . . A -1
O17 O 0.4228(10) 0.704(2) 0.8608(9) 0.110(15) Uani 0.25 1 d D U . A -1
H17A H 0.4211 0.7035 0.8826 0.165 Uiso 0.25 1 d R . . A -1
H17B H 0.4498 0.7137 0.8548 0.165 Uiso 0.25 1 d R . . A -1
N2 N 0.3115(9) 0.5355(8) 0.7887(7) 0.102(7) Uani 0.5 1 d . U . . .
C38 C 0.3197(10) 0.5310(10) 0.7559(8) 0.092(7) Uani 0.5 1 d . U . A .
C39 C 0.2525(4) 0.5051(8) 0.7996(7) 0.131(7) Uani 1 2 d S TU P A .
Zn6 Zn 0.29335(16) 0.64667(8) 0.77829(11) 0.0632(10) Uani 0.5 2 d S T P . .
Zn7 Zn 0.37117(15) 0.68559(7) 0.82844(12) 0.0630(10) Uani 0.5 2 d DS TU P A .
C40 C 0.3712(5) 0.6288(5) 0.7687(8) 0.117(9) Uani 1 2 d S TU P . .
O19 O 0.3960(7) 0.6552(7) 0.7961(7) 0.113(9) Uani 0.5 1 d . . . A -1
O18 O 0.3304(6) 0.6215(8) 0.7543(6) 0.119(8) Uani 0.5 1 d . . . A -1

loop_
_atom_site_aniso_label
_atom_site_aniso_U_11
_atom_site_aniso_U_22
_atom_site_aniso_U_33
_atom_site_aniso_U_23
_atom_site_aniso_U_13
_atom_site_aniso_U_12
Zn4 0.0258(6) 0.0258(6) 0.0503(10) 0.0008(3) -0.0008(3) 0.0092(6)
Zn1 0.0835(16) 0.0713(11) 0.0799(15) -0.0064(6) -0.0128(12) 0.0418(8)
Zn3 0.0390(7) 0.0375(7) 0.0310(6) 0.0064(4) 0.0023(5) 0.0108(5)
Zn2 0.0277(6) 0.0379(9) 0.0317(8) 0.0009(6) 0.0004(3) 0.0189(4)
Zn5 0.0231(6) 0.0339(8) 0.0338(8) -0.0028(6) -0.0014(3) 0.0170(4)
O3 0.034(4) 0.076(5) 0.049(4) -0.009(4) 0.003(3) 0.034(4)
O6 0.026(3) 0.026(3) 0.035(5) 0.0012(18) -0.0012(18) 0.008(4)
O12 0.048(4) 0.055(5) 0.070(5) -0.015(4) 0.006(4) 0.033(4)
O13 0.090(7) 0.049(7) 0.084(8) 0.029(6) 0.015(3) 0.025(3)
O4 0.038(4) 0.064(5) 0.046(4) -0.011(3) -0.006(3) 0.034(4)
O1 0.067(5) 0.072(6) 0.082(6) -0.021(4) 0.022(4) 0.042(5)
O11 0.028(4) 0.071(5) 0.047(4) -0.004(4) -0.014(3) 0.008(4)
O14 0.114(8) 0.050(7) 0.062(7) 0.008(6) 0.004(3) 0.025(3)
O7 0.033(4) 0.052(4) 0.040(4) -0.007(3) -0.008(3) 0.014(3)
O5 0.036(4) 0.099(6) 0.041(4) -0.018(4) -0.017(3) 0.017(4)
O2 0.089(7) 0.125(8) 0.112(7) -0.084(7) -0.032(6) 0.073(6)
O10 0.077(6) 0.068(6) 0.125(8) -0.030(6) 0.032(6) 0.029(5)
O9 0.103(8) 0.110(12) 0.115(12) 0.059(10) 0.029(5) 0.055(6)
O8 0.065(6) 0.048(7) 0.115(11) 0.024(7) 0.012(4) 0.024(4)
N1 0.023(4) 0.052(5) 0.033(4) -0.008(3) -0.003(3) 0.023(4)
C21 0.031(5) 0.036(5) 0.039(5) -0.008(4) -0.014(4) 0.016(4)
C3 0.030(5) 0.061(7) 0.049(6) -0.019(5) -0.005(4) 0.026(5)
C18 0.032(5) 0.035(5) 0.031(4) -0.008(4) -0.006(4) 0.018(4)
C32 0.078(10) 0.079(10) 0.193(17) -0.050(11) 0.038(11) 0.036(8)
C11 0.021(4) 0.057(6) 0.037(5) -0.008(4) -0.001(4) 0.018(4)
C8 0.064(8) 0.076(8) 0.048(6) -0.014(6) 0.012(6) 0.045(7)
C12 0.020(4) 0.039(5) 0.040(5) -0.007(4) -0.005(4) 0.015(4)
C33 0.095(9) 0.072(7) 0.126(11) -0.035(7) 0.016(8) 0.027(7)
C17 0.022(4) 0.038(5) 0.039(5) -0.012(4) -0.005(4) 0.012(4)
C30 0.064(8) 0.064(8) 0.093(13) -0.033(5) 0.033(5) 0.031(10)
C19 0.047(6) 0.064(7) 0.023(5) -0.013(4) -0.011(4) 0.027(5)
C34 0.073(7) 0.073(7) 0.090(13) -0.032(5) 0.032(5) 0.017(7)
C10 0.024(5) 0.069(7) 0.040(5) -0.021(5) -0.002(4) 0.029(5)
C31 0.055(7) 0.055(7) 0.084(12) -0.011(5) 0.011(5) 0.018(9)
C29 0.070(10) 0.038(8) 0.098(12) 0.009(8) 0.005(4) 0.019(4)
C26 0.114(15) 0.054(8) 0.107(9) 0.017(7) 0.008(3) 0.027(4)
C27 0.138(14) 0.049(8) 0.107(10) 0.016(7) 0.008(4) 0.024(4)
C20 0.018(5) 0.059(6) 0.046(6) -0.004(5) 0.002(4) 0.009(4)
C25 0.149(18) 0.088(10) 0.100(9) 0.023(7) 0.012(4) 0.044(5)
C13 0.025(5) 0.040(5) 0.039(5) -0.012(4) -0.007(4) 0.013(4)
C14 0.050(7) 0.052(6) 0.045(6) -0.004(5) 0.008(5) 0.012(5)
C9 0.022(5) 0.044(6) 0.045(6) -0.022(5) -0.008(4) 0.018(4)
C1 0.026(4) 0.051(6) 0.031(5) -0.012(4) 0.004(4) 0.021(4)
C2 0.034(5) 0.070(7) 0.033(5) -0.013(5) -0.003(4) 0.030(5)
C7 0.041(6) 0.075(8) 0.044(6) -0.014(5) 0.002(4) 0.038(6)
C6 0.057(7) 0.066(7) 0.045(6) -0.028(5) -0.005(5) 0.034(6)
C5 0.060(7) 0.073(8) 0.073(8) -0.031(6) -0.003(6) 0.040(7)
C4 0.041(6) 0.061(7) 0.063(7) -0.024(6) 0.001(5) 0.026(6)
C15 0.050(7) 0.066(7) 0.034(5) -0.006(5) 0.015(5) 0.008(6)
C16 0.052(6) 0.073(8) 0.035(5) -0.008(5) 0.010(5) 0.026(6)
C28 0.121(16) 0.079(16) 0.16(3) 0.014(16) 0.007(8) 0.040(8)
C22 0.057(7) 0.082(14) 0.050(10) 0.025(10) 0.013(5) 0.041(7)
C24 0.128(10) 0.096(9) 0.110(9) 0.018(7) 0.009(3) 0.048(4)
C23 0.060(8) 0.086(14) 0.072(12) 0.006(11) 0.003(5) 0.043(7)
C36 0.09(2) 0.17(4) 0.12(3) -0.09(3) 0.03(2) 0.03(2)
C35 0.16(2) 0.069(15) 0.102(18) -0.016(14) -0.008(7) 0.035(7)
C37 0.102(14) 0.075(15) 0.14(2) -0.037(15) -0.018(8) 0.038(8)
O15 0.072(13) 0.061(11) 0.085(13) -0.003(10) -0.013(10) 0.038(10)
O16 0.105(14) 0.090(13) 0.073(11) 0.049(10) 0.002(10) 0.037(11)
O17 0.099(14) 0.12(3) 0.109(16) -0.002(15) -0.012(12) 0.053(14)
N2 0.135(13) 0.057(12) 0.109(12) -0.014(9) 0.013(9) 0.044(10)
C38 0.093(11) 0.068(12) 0.101(12) -0.020(9) -0.002(9) 0.030(9)
C39 0.167(12) 0.081(13) 0.116(10) 0.009(9) 0.005(4) 0.040(7)
Zn6 0.070(3) 0.0570(18) 0.067(3) 0.0063(11) 0.013(2) 0.0348(14)
Zn7 0.067(3) 0.0544(17) 0.072(3) 0.0084(11) 0.017(2) 0.0336(14)
C40 0.087(10) 0.087(10) 0.15(2) -0.042(8) 0.042(8) 0.026(12)
O19 0.078(15) 0.075(15) 0.18(3) -0.044(16) 0.031(16) 0.031(12)
O18 0.044(11) 0.155(19) 0.127(18) -0.027(15) 0.006(10) 0.027(12)

loop_
_atom_type_symbol
_atom_type_description
_atom_type_scat_dispersion_real
_atom_type_scat_dispersion_imag
_atom_type_scat_source
C C 0.0030 0.0020 'International Tables Vol C Tables 4.2.6.8 and 6.1.1.4'
H H 0.0000 0.0000 'International Tables Vol C Tables 4.2.6.8 and 6.1.1.4'
N N 0.0060 0.0030 'International Tables Vol C Tables 4.2.6.8 and 6.1.1.4'
O O 0.0110 0.0060 'International Tables Vol C Tables 4.2.6.8 and 6.1.1.4'
Zn Zn 0.2840 1.4300 'International Tables Vol C Tables 4.2.6.8 and 6.1.1.4'

loop_
_geom_angle_atom_site_label_1
_geom_angle_atom_site_label_2
_geom_angle_atom_site_label_3
_geom_angle
_geom_angle_site_symmetry_1
_geom_angle_site_symmetry_3
Zn3 Zn4 Zn1 57.86(5) . 8
Zn3 Zn4 Zn1 57.86(5) 22_665 8
Zn3 Zn4 Zn3 57.63(5) 22_665 .
O6 Zn4 Zn1 33.9(2) . 8
O6 Zn4 Zn3 33.92(11) . 22_665
O6 Zn4 Zn3 33.92(11) . .
O7 Zn4 Zn1 123.5(2) 22_665 8
O7 Zn4 Zn1 123.5(2) . 8
O7 Zn4 Zn3 76.5(2) 22_665 22_665
O7 Zn4 Zn3 123.2(2) . 22_665
O7 Zn4 Zn3 76.5(2) . .
O7 Zn4 Zn3 123.2(2) 22_665 .
O7 Zn4 O6 110.4(2) . .
O7 Zn4 O6 110.4(2) 22_665 .
O7 Zn4 O7 108.3(4) 22_665 .
O7 Zn4 O8 107.1(3) . 15_554
O7 Zn4 O8 107.1(3) 22_665 15_554
O8 Zn4 Zn1 79.4(5) 15_554 8
O8 Zn4 Zn3 125.9(4) 15_554 22_665
O8 Zn4 Zn3 125.9(4) 15_554 .
O8 Zn4 O6 113.3(5) 15_554 .
Zn3 Zn1 Zn4 60.38(5) 15_554 15_554
Zn3 Zn1 Zn4 60.38(5) 36_544 15_554
Zn3 Zn1 Zn3 59.32(6) 15_554 36_544
O6 Zn1 Zn4 33.7(2) 15_554 15_554
O6 Zn1 Zn3 36.11(13) 15_554 15_554
O6 Zn1 Zn3 36.11(13) 15_554 36_544
O6 Zn1 O2 98.2(3) 15_554 .
O6 Zn1 O2 98.2(3) 15_554 23
O6 Zn1 O9 104.2(6) 15_554 8_554
O2 Zn1 Zn4 102.3(3) 23 15_554
O2 Zn1 Zn4 102.3(3) . 15_554
O2 Zn1 Zn3 123.0(3) . 36_544
O2 Zn1 Zn3 123.0(3) 23 15_554
O2 Zn1 Zn3 65.1(3) 23 36_544
O2 Zn1 Zn3 65.1(3) . 15_554
O2 Zn1 O2 154.5(7) . 23
O2 Zn1 O9 97.4(3) 23 8_554
O2 Zn1 O9 97.4(3) . 8_554
O9 Zn1 Zn4 70.5(5) 8_554 15_554
O9 Zn1 Zn3 120.5(4) 8_554 36_544
O9 Zn1 Zn3 120.5(4) 8_554 15_554
Zn1 Zn3 Zn4 61.76(5) 8 .
Zn3 Zn3 Zn4 61.19(2) 22_665 .
Zn3 Zn3 Zn1 60.34(3) 22_665 8
O6 Zn3 Zn4 34.4(2) . .
O6 Zn3 Zn1 36.9(2) . 8
O6 Zn3 Zn3 36.59(19) . 22_665
O1 Zn3 Zn4 130.3(3) 8 .
O1 Zn3 Zn1 83.3(3) 8 8
O1 Zn3 Zn3 130.8(3) 8 22_665
O1 Zn3 O6 120.1(3) 8 .
O1 Zn3 O5 104.9(4) 8 .
O5 Zn3 Zn4 73.1(2) . .
O5 Zn3 Zn1 124.4(2) . 8
O5 Zn3 Zn3 122.4(2) . 22_665
O5 Zn3 O6 107.5(3) . .
O10 Zn3 Zn4 123.9(3) . .
O10 Zn3 Zn1 125.3(3) . 8
O10 Zn3 Zn3 76.1(3) . 22_665
O10 Zn3 O6 112.6(3) . .
O10 Zn3 O1 104.7(4) . 8
O10 Zn3 O5 105.9(4) . .
O3 Zn2 Zn5 78.0(2) . .
O3 Zn2 Zn5 78.0(2) 24 .
O3 Zn2 O3 88.5(4) . 24
O4 Zn2 Zn5 79.4(2) 24 .
O4 Zn2 Zn5 79.4(2) . .
O4 Zn2 O3 157.4(3) 24 .
O4 Zn2 O3 86.3(3) . .
O4 Zn2 O3 157.4(3) . 24
O4 Zn2 O3 86.4(3) 24 24
O4 Zn2 O4 90.0(3) . 24
O14 Zn2 Zn5 179.9(5) . .
O14 Zn2 O3 102.1(3) . 24
O14 Zn2 O3 102.1(3) . .
O14 Zn2 O4 100.5(3) . .
O14 Zn2 O4 100.5(3) . 24
O12 Zn5 Zn2 79.0(2) 24 .
O12 Zn5 Zn2 79.0(2) . .
O12 Zn5 O12 89.7(4) . 24
O12 Zn5 O11 86.1(3) 24 24
O12 Zn5 O11 157.0(3) . 24
O12 Zn5 O11 86.1(3) . .
O12 Zn5 O11 157.0(3) 24 .
O13 Zn5 Zn2 179.5(3) . .
O13 Zn5 O12 100.6(3) . .
O13 Zn5 O12 100.6(3) . 24
O13 Zn5 O11 102.3(3) . 24
O13 Zn5 O11 102.3(3) . .
O11 Zn5 Zn2 78.0(2) 24 .
O11 Zn5 Zn2 78.0(2) . .
O11 Zn5 O11 89.1(5) . 24
C9 O3 Zn2 129.4(6) . .
Zn4 O6 Zn1 112.4(4) . 8
Zn3 O6 Zn4 111.6(3) . .
Zn3 O6 Zn4 111.6(3) 22_665 .
Zn3 O6 Zn1 107.0(3) 22_665 8
Zn3 O6 Zn1 107.0(3) . 8
Zn3 O6 Zn3 106.8(4) . 22_665
C9 O12 Zn5 129.6(7) . .
Zn5 O13 H13 126.7 . .
C10 O4 Zn2 126.8(7) . .
C8 O1 Zn3 118.0(7) . 15_554
C10 O11 Zn5 128.8(7) . .
Zn2 O14 H14 127.0 . .
C21 O7 Zn4 129.9(6) . .
C21 O5 Zn3 135.1(6) . .
C8 O2 Zn1 136.0(9) . .
C30 O10 Zn3 131.3(8) . .
C22 O9 Zn1 131.6(14) . 15
C22 O8 Zn4 124.0(13) . 8
C1 N1 C13 117.9(8) . .
O7 C21 O5 125.2(8) . .
O7 C21 C18 118.3(8) . .
O5 C21 C18 116.4(8) . .
C2 C3 C9 121.9(9) . .
C2 C3 C4 119.2(9) . .
C4 C3 C9 118.8(8) . .
C17 C18 C21 121.1(8) . .
C17 C18 C19 118.4(8) . .
C19 C18 C21 120.4(8) . .
C33 C32 H32 119.9 . .
C31 C32 H32 119.9 . .
C31 C32 C33 120.2(14) . .
C12 C11 C10 121.8(8) . .
C20 C11 C12 118.1(8) . .
C20 C11 C10 120.0(8) . .
O1 C8 C6 115.3(10) . .
O2 C8 O1 125.3(10) . .
O2 C8 C6 119.4(11) . .
C11 C12 C13 120.8(7) . .
C17 C12 C11 118.2(8) . .
C17 C12 C13 120.9(8) . .
C32 C33 C34 120.1(14) . .
C32 C33 C38 115.4(16) . .
C34 C33 C38 123.1(16) . .
C18 C17 H17 118.9 . .
C12 C17 C18 122.3(8) . .
C12 C17 H17 118.9 . .
O10 C30 O10 125.0(13) . 22_665
O10 C30 C31 117.4(7) 22_665 .
O10 C30 C31 117.4(7) . .
C18 C19 H19 120.4 . .
C20 C19 C18 119.1(8) . .
C20 C19 H19 120.4 . .
C33 C34 C33 114.3(18) . 22_665
C33 C34 Zn6 122.8(9) . 2_665
C33 C34 Zn6 122.8(9) 22_665 2_665
C40 C34 C33 122.6(9) . .
C40 C34 C33 122.6(9) . 22_665
C40 C34 Zn6 4.5(16) . 2_665
O4 C10 C11 116.6(9) . .
O11 C10 O4 126.2(9) . .
O11 C10 C11 117.0(9) . .
C32 C31 C32 117.9(16) 22_665 .
C32 C31 C30 120.4(8) . .
C32 C31 C30 120.4(8) 22_665 .
O15 C29 C26 117.2(15) . .
O15 C29 O16 127.9(19) . .
O16 C29 C26 113.0(17) . .
Zn7 C29 C26 166(2) 3_565 .
Zn7 C29 O15 72.5(14) 3_565 .
Zn7 C29 O16 55.6(10) 3_565 .
C27 C26 C29 119(2) . .
C25 C26 C29 121(2) . .
C25 C26 C27 120(2) . .
C26 C27 C28 120(2) . .
C26 C27 C39 124(2) . .
C28 C27 C39 116(2) . .
C11 C20 H20 118.4 . .
C19 C20 C11 123.3(9) . .
C19 C20 H20 118.4 . .
C26 C25 H25 118.4 . .
C26 C25 C24 123(3) . .
C24 C25 H25 118.4 . .
N1 C13 C12 118.2(8) . .
N1 C13 C14 122.4(8) . .
C14 C13 C12 119.3(8) . .
C13 C14 H14A 120.5 . .
C15 C14 C13 119.1(10) . .
C15 C14 H14A 120.5 . .
O3 C9 C3 117.5(9) . .
O12 C9 O3 123.7(8) . .
O12 C9 C3 118.7(10) . .
N1 C1 C2 117.0(8) . .
N1 C1 C16 123.4(8) . .
C16 C1 C2 119.6(8) . .
C3 C2 C1 123.3(8) . .
C3 C2 C7 119.2(9) . .
C7 C2 C1 117.5(8) . .
C2 C7 H7 120.0 . .
C6 C7 C2 120.0(9) . .
C6 C7 H7 120.0 . .
C7 C6 C8 120.2(10) . .
C7 C6 C5 119.5(9) . .
C5 C6 C8 120.2(10) . .
C6 C5 H5 120.0 . .
C4 C5 C6 120.1(10) . .
C4 C5 H5 120.0 . .
C3 C4 H4 119.0 . .
C5 C4 C3 122.0(10) . .
C5 C4 H4 119.0 . .
C14 C15 H15 121.1 . .
C14 C15 C16 117.8(10) . .
C16 C15 H15 121.1 . .
C1 C16 C15 119.4(9) . .
C1 C16 H16 120.3 . .
C15 C16 H16 120.3 . .
C27 C28 H28 123.1 . .
C23 C28 C27 114(2) . .
C23 C28 H28 123.1 . .
O9 C22 C23 111.6(18) . .
O8 C22 O9 134.6(18) . .
O8 C22 C23 113.8(16) . .
C25 C24 H24 120.6 . .
C23 C24 C25 119(2) . .
C23 C24 H24 120.6 . .
C28 C23 C22 116.5(19) . .
C24 C23 C28 124(2) . .
C24 C23 C22 119.8(19) . .
C35 C36 H36 115.5 . .
C38 C36 H36 123.7 . .
C38 C36 C35 121(3) . .
C36 C35 C36 108(4) . 24
C36 C35 H35 111.9 24 .
C36 C35 H35 111.9 . .
C37 C35 C36 105.7(19) . 24
C37 C35 C36 105.7(19) . .
C37 C35 H35 113.0 . .
C35 C37 H37 113.6 . .
C39 C37 C35 133(3) . .
C39 C37 H37 113.6 . .
C29 O15 Zn6 128.6(15) . .
C29 O16 Zn7 120.2(13) . .
H17A O17 H17B 109.4 . .
Zn7 O17 H17A 125.3 . .
Zn7 O17 H17B 125.3 . .
C38 N2 C39 113(2) . .
C36 C38 C33 123(3) . .
N2 C38 C33 114(2) . .
N2 C38 C36 123(3) . .
C27 C39 N2 101.5(15) . .
C27 C39 N2 101.5(15) . 24
C37 C39 C27 135(3) . .
C37 C39 N2 102.9(16) . 24
C37 C39 N2 102.9(16) . .
N2 C39 N2 113(2) 24 .
C34 Zn6 Zn7 164.4(6) 3_565 .
O15 Zn6 C34 90.5(7) . 3_565
O15 Zn6 Zn6 126.6(6) . 3_565
O15 Zn6 Zn6 84.5(6) . 2_665
O15 Zn6 Zn7 79.1(5) . 2_665
O15 Zn6 Zn7 78.3(6) . .
O15 Zn6 Zn7 38.2(6) . 3_565
O15 Zn6 O18 87.1(9) . .
Zn6 Zn6 C34 142.1(3) 2_665 3_565
Zn6 Zn6 C34 142.1(3) 3_565 3_565
Zn6 Zn6 Zn6 60.000(2) 2_665 3_565
Zn6 Zn6 Zn7 88.60(14) 2_665 2_665
Zn6 Zn6 Zn7 48.40(8) 3_565 .
Zn6 Zn6 Zn7 48.41(8) 2_665 .
Zn6 Zn6 Zn7 62.87(12) 2_665 3_565
Zn6 Zn6 Zn7 88.60(14) 3_565 3_565
Zn6 Zn6 Zn7 62.88(12) 3_565 2_665
Zn6 Zn6 O18 84.4(6) 3_565 .
Zn6 Zn6 O18 35.0(6) 2_665 .
Zn7 Zn6 C34 127.3(5) 3_565 3_565
Zn7 Zn6 C34 127.3(5) 2_665 3_565
Zn7 Zn6 Zn7 40.19(16) 3_565 .
Zn7 Zn6 Zn7 40.20(16) 2_665 .
Zn7 Zn6 Zn7 51.1(2) 2_665 3_565
C40 Zn6 C34 5.2(18) 3_565 3_565
C40 Zn6 O15 86.8(14) 3_565 .
C40 Zn6 Zn6 144.9(8) 3_565 2_665
C40 Zn6 Zn6 144.9(9) 3_565 3_565
C40 Zn6 Zn7 159.2(17) 3_565 .
C40 Zn6 Zn7 122.9(15) 3_565 3_565
C40 Zn6 Zn7 122.9(15) 3_565 2_665
C40 Zn6 O18 110.7(13) 3_565 .
O18 Zn6 C34 107.4(7) . 3_565
O18 Zn6 Zn7 83.2(6) . .
O18 Zn6 Zn7 123.2(6) . 2_665
O18 Zn6 Zn7 85.7(7) . 3_565
C29 Zn7 O16 114.2(10) 2_665 .
C29 Zn7 O17 23.9(17) 2_665 .
C29 Zn7 Zn6 117.8(10) 2_665 2_665
C29 Zn7 Zn6 156.3(12) 2_665 .
C29 Zn7 Zn6 117.8(10) 2_665 3_565
C29 Zn7 Zn7 146.2(5) 2_665 3_565
C29 Zn7 Zn7 146.2(5) 2_665 2_665
C29 Zn7 O19 80.0(11) 2_665 .
O16 Zn7 Zn6 124.9(5) . 3_565
O16 Zn7 Zn6 86.3(5) . 2_665
O16 Zn7 Zn6 82.0(5) . .
O17 Zn7 O16 93.5(19) . .
O17 Zn7 Zn6 140.8(17) . 3_565
O17 Zn7 Zn6 173(2) . .
O17 Zn7 Zn6 131.4(17) . 2_665
O17 Zn7 O19 90.9(18) . .
Zn6 Zn7 Zn6 43.00(17) 3_565 .
Zn6 Zn7 Zn6 42.99(17) 2_665 .
Zn6 Zn7 Zn6 54.3(2) 3_565 2_665
Zn7 Zn7 O16 82.3(5) 2_665 .
Zn7 Zn7 O16 33.7(5) 3_565 .
Zn7 Zn7 O17 136.8(15) 2_665 .
Zn7 Zn7 O17 127.2(19) 3_565 .
Zn7 Zn7 Zn6 91.40(14) 3_565 3_565
Zn7 Zn7 Zn6 64.43(11) 3_565 2_665
Zn7 Zn7 Zn6 48.40(8) 2_665 .
Zn7 Zn7 Zn6 64.44(11) 2_665 3_565
Zn7 Zn7 Zn6 91.40(14) 2_665 2_665
Zn7 Zn7 Zn6 48.40(8) 3_565 .
Zn7 Zn7 Zn7 60.000(2) 3_565 2_665
Zn7 Zn7 O19 87.3(6) 3_565 .
Zn7 Zn7 O19 131.7(8) 2_665 .
O19 Zn7 O16 88.5(9) . .
O19 Zn7 Zn6 83.6(9) . 3_565
O19 Zn7 Zn6 83.4(8) . .
O19 Zn7 Zn6 40.5(8) . 2_665
C34 C40 O19 114(2) . .
C34 C40 O18 115(2) . .
Zn6 C40 C34 170(3) 2_665 .
Zn6 C40 O19 73.5(15) 2_665 .
Zn6 C40 O18 57.5(16) 2_665 .
O19 C40 O18 131(2) . .
C40 O19 Zn7 121.5(18) . .
C40 O18 Zn6 120.6(17) . .

loop_
_geom_bond_atom_site_label_1
_geom_bond_atom_site_label_2
_geom_bond_distance
_geom_bond_site_symmetry_2
Zn4 Zn1 3.307(3) 8
Zn4 Zn3 3.2630(18) 22_665
Zn4 Zn3 3.2630(18) .
Zn4 O6 1.985(8) .
Zn4 O7 1.941(6) 22_665
Zn4 O7 1.941(6) .
Zn4 O8 1.982(11) 15_554
Zn1 Zn4 3.307(3) 15_554
Zn1 Zn3 3.178(2) 36_544
Zn1 Zn3 3.178(2) 15_554
Zn1 O6 1.995(8) 15_554
Zn1 O2 2.004(9) 23
Zn1 O2 2.004(9) .
Zn1 O9 2.035(14) 8_554
Zn3 Zn1 3.178(2) 8
Zn3 Zn3 3.145(2) 22_665
Zn3 O6 1.959(5) .
Zn3 O1 1.918(7) 8
Zn3 O5 1.919(7) .
Zn3 O10 1.907(8) .
Zn2 Zn5 3.019(2) .
Zn2 O3 2.045(7) 24
Zn2 O3 2.045(7) .
Zn2 O4 2.035(6) 24
Zn2 O4 2.035(6) .
Zn2 O14 1.954(11) .
Zn5 O12 2.027(7) 24
Zn5 O12 2.027(7) .
Zn5 O13 1.927(10) .
Zn5 O11 2.039(6) .
Zn5 O11 2.039(6) 24
O3 C9 1.266(12) .
O6 Zn1 1.994(8) 8
O6 Zn3 1.959(5) 22_665
O12 C9 1.237(12) .
O13 H13 0.9033 .
O4 C10 1.253(12) .
O1 Zn3 1.918(7) 15_554
O1 C8 1.261(13) .
O11 C10 1.237(12) .
O14 H14 1.0404 .
O7 C21 1.253(11) .
O5 C21 1.284(11) .
O2 C8 1.239(14) .
O10 C30 1.256(10) .
O9 Zn1 2.036(14) 15
O9 C22 1.30(2) .
O8 Zn4 1.982(11) 8
O8 C22 1.15(2) .
N1 C13 1.342(11) .
N1 C1 1.319(10) .
C21 C18 1.491(12) .
C3 C9 1.476(12) .
C3 C2 1.380(13) .
C3 C4 1.383(13) .
C18 C17 1.389(12) .
C18 C19 1.430(13) .
C32 H32 0.9300 .
C32 C33 1.417(19) .
C32 C31 1.392(16) .
C11 C12 1.425(12) .
C11 C10 1.492(12) .
C11 C20 1.397(12) .
C8 C6 1.504(14) .
C12 C17 1.369(11) .
C12 C13 1.488(12) .
C33 C34 1.431(17) .
C33 C38 1.51(3) .
C17 H17 0.9300 .
C30 O10 1.256(10) 22_665
C30 C31 1.47(2) .
C19 H19 0.9300 .
C19 C20 1.321(13) .
C34 C33 1.431(17) 22_665
C34 Zn6 2.420(19) 2_665
C34 C40 1.30(3) .
C31 C32 1.392(16) 22_665
C29 C26 1.54(3) .
C29 O15 1.25(2) .
C29 O16 1.34(2) .
C29 Zn7 1.155(19) 3_565
C26 C27 1.33(3) .
C26 C25 1.30(3) .
C27 C28 1.44(3) .
C27 C39 1.55(3) .
C20 H20 0.9300 .
C25 H25 0.9300 .
C25 C24 1.34(3) .
C13 C14 1.417(14) .
C14 H14A 0.9300 .
C14 C15 1.362(13) .
C1 C2 1.511(13) .
C1 C16 1.379(14) .
C2 C7 1.408(12) .
C7 H7 0.9300 .
C7 C6 1.367(14) .
C6 C5 1.404(15) .
C5 H5 0.9300 .
C5 C4 1.329(13) .
C4 H4 0.9300 .
C15 H15 0.9300 .
C15 C16 1.406(15) .
C16 H16 0.9300 .
C28 H28 0.9300 .
C28 C23 1.40(3) .
C22 C23 1.56(2) .
C24 H24 0.9300 .
C24 C23 1.29(3) .
C36 H36 0.9306 .
C36 C35 1.57(3) .
C36 C38 1.40(4) .
C35 C36 1.57(3) 24
C35 H35 0.9804 .
C35 C37 1.29(3) .
C37 H37 0.9300 .
C37 C39 1.24(3) .
O15 Zn6 2.041(19) .
O16 Zn7 2.079(15) .
O17 H17A 0.8505 .
O17 H17B 0.8508 .
O17 Zn7 2.002(19) .
N2 C38 1.33(3) .
N2 C39 1.81(3) .
C39 N2 1.81(3) 24
Zn6 C34 2.42(2) 3_565
Zn6 Zn6 2.067(8) 3_565
Zn6 Zn6 2.066(8) 2_665
Zn6 Zn7 2.266(6) 2_665
Zn6 Zn7 2.266(6) 3_565
Zn6 Zn7 3.029(7) .
Zn6 C40 1.13(2) 3_565
Zn6 O18 2.09(2) .
Zn7 C29 1.155(19) 2_665
Zn7 Zn6 2.266(6) 2_665
Zn7 Zn6 2.266(6) 3_565
Zn7 Zn7 1.956(8) 2_665
Zn7 Zn7 1.956(8) 3_565
Zn7 O19 2.07(2) .
C40 Zn6 1.13(2) 2_665
C40 O19 1.38(3) .
C40 O18 1.42(3) .

loop_
_geom_torsion_atom_site_label_1
_geom_torsion_atom_site_label_2
_geom_torsion_atom_site_label_3
_geom_torsion_atom_site_label_4
_geom_torsion
_geom_torsion_site_symmetry_1
_geom_torsion_site_symmetry_4
Zn4 O7 C21 O5 2.6(13) . .
Zn4 O7 C21 C18 -176.1(5) . .
Zn4 O8 C22 O9 0.01(2) 8 .
Zn4 O8 C22 C23 -179.991(6) 8 .
Zn1 O2 C8 O1 38(2) . .
Zn1 O2 C8 C6 -143.8(10) . .
Zn1 O9 C22 O8 0.01(2) 15 .
Zn1 O9 C22 C23 179.9(11) 15 .
Zn3 O1 C8 O2 2.8(18) 15_554 .
Zn3 O1 C8 C6 -175.2(7) 15_554 .
Zn3 O5 C21 O7 -5.2(15) . .
Zn3 O5 C21 C18 173.4(7) . .
Zn3 O10 C30 O10 4(3) . 22_665
Zn3 O10 C30 C31 -171.8(12) . .
Zn2 O3 C9 O12 6.5(13) . .
Zn2 O3 C9 C3 -173.1(6) . .
Zn2 O4 C10 O11 -10.3(13) . .
Zn2 O4 C10 C11 173.5(5) . .
Zn5 O12 C9 O3 -5.8(14) . .
Zn5 O12 C9 C3 173.7(6) . .
Zn5 O11 C10 O4 10.9(14) . .
Zn5 O11 C10 C11 -172.9(6) . .
O1 C8 C6 C7 5.7(17) . .
O1 C8 C6 C5 -170.8(11) . .
O7 C21 C18 C17 3.5(12) . .
O7 C21 C18 C19 -177.3(8) . .
O5 C21 C18 C17 -175.3(8) . .
O5 C21 C18 C19 3.9(12) . .
O2 C8 C6 C7 -172.5(12) . .
O2 C8 C6 C5 11.0(18) . .
O10 C30 C31 C32 -175.0(18) . 22_665
O10 C30 C31 C32 -8(3) . .
O10 C30 C31 C32 8(3) 22_665 22_665
O10 C30 C31 C32 175.0(18) 22_665 .
O9 C22 C23 C28 180.001(10) . .
O9 C22 C23 C24 0.000(11) . .
O8 C22 C23 C28 0.000(12) . .
O8 C22 C23 C24 179.9(16) . .
N1 C13 C14 C15 -0.1(16) . .
N1 C1 C2 C3 49.7(13) . .
N1 C1 C2 C7 -130.5(9) . .
N1 C1 C16 C15 0.2(16) . .
C21 C18 C17 C12 -177.9(8) . .
C21 C18 C19 C20 177.9(9) . .
C3 C2 C7 C6 -1.2(15) . .
C18 C19 C20 C11 -2.8(15) . .
C32 C33 C34 C33 -24(3) . 22_665
C32 C33 C34 Zn6 157.9(15) . 2_665
C32 C33 C34 C40 163(3) . .
C32 C33 C38 C36 -34(4) . .
C32 C33 C38 N2 147(2) . .
C11 C12 C17 C18 2.5(13) . .
C11 C12 C13 N1 -50.1(12) . .
C11 C12 C13 C14 132.9(10) . .
C8 C6 C5 C4 177.0(11) . .
C12 C11 C10 O4 -52.9(12) . .
C12 C11 C10 O11 130.5(10) . .
C12 C11 C20 C19 8.1(15) . .
C12 C13 C14 C15 176.8(10) . .
C33 C32 C31 C32 -18(3) . 22_665
C33 C32 C31 C30 174.9(18) . .
C33 C34 C40 O19 130(2) . .
C33 C34 C40 O19 -42(4) 22_665 .
C33 C34 C40 O18 -54(4) . .
C33 C34 C40 O18 134(2) 22_665 .
C17 C18 C19 C20 -2.8(14) . .
C17 C12 C13 N1 132.0(9) . .
C17 C12 C13 C14 -44.9(13) . .
C19 C18 C17 C12 2.8(13) . .
C34 C33 C38 C36 133(3) . .
C34 C33 C38 N2 -47(4) . .
C34 C40 O19 Zn7 -175.4(16) . .
C34 C40 O18 Zn6 176.7(15) . .
C10 C11 C12 C17 172.7(9) . .
C10 C11 C12 C13 -5.3(14) . .
C10 C11 C20 C19 -172.3(10) . .
C31 C32 C33 C34 22(3) . .
C31 C32 C33 C38 -171(2) . .
C29 C26 C27 C28 179.9(15) . .
C29 C26 C27 C39 0.000(12) . .
C29 C26 C25 C24 180.000(14) . .
C26 C29 O15 Zn6 -174.0(13) . .
C26 C29 O16 Zn7 175.0(11) . .
C26 C27 C28 C23 -0.001(10) . .
C26 C27 C39 C37 180.00(2) . .
C26 C27 C39 N2 58.2(12) . .
C26 C27 C39 N2 -58.2(12) . 24
C26 C25 C24 C23 0.00(2) . .
C27 C26 C25 C24 0.00(2) . .
C27 C28 C23 C22 -179.9(14) . .
C27 C28 C23 C24 0.001(14) . .
C20 C11 C12 C17 -7.7(13) . .
C20 C11 C12 C13 174.3(9) . .
C20 C11 C10 O4 127.5(10) . .
C20 C11 C10 O11 -49.1(13) . .
C25 C26 C27 C28 0.000(17) . .
C25 C26 C27 C39 -179.8(18) . .
C25 C24 C23 C28 0.000(14) . .
C25 C24 C23 C22 179.8(16) . .
C13 N1 C1 C2 178.5(8) . .
C13 N1 C1 C16 -0.4(13) . .
C13 C12 C17 C18 -179.6(8) . .
C13 C14 C15 C16 -0.1(17) . .
C14 C15 C16 C1 0.1(17) . .
C9 C3 C2 C1 4.1(16) . .
C9 C3 C2 C7 -175.7(10) . .
C9 C3 C4 C5 176.1(11) . .
C1 N1 C13 C12 -176.6(7) . .
C1 N1 C13 C14 0.3(13) . .
C1 C2 C7 C6 179.0(9) . .
C2 C3 C9 O3 51.9(13) . .
C2 C3 C9 O12 -127.8(11) . .
C2 C3 C4 C5 -1.8(17) . .
C2 C1 C16 C15 -178.6(10) . .
C2 C7 C6 C8 -176.7(9) . .
C2 C7 C6 C5 -0.1(17) . .
C7 C6 C5 C4 0.5(19) . .
C6 C5 C4 C3 0.5(19) . .
C4 C3 C9 O3 -126.0(10) . .
C4 C3 C9 O12 54.4(13) . .
C4 C3 C2 C1 -178.1(10) . .
C4 C3 C2 C7 2.1(15) . .
C16 C1 C2 C3 -131.5(11) . .
C16 C1 C2 C7 48.4(13) . .
C28 C27 C39 C37 0.00(3) . .
C28 C27 C39 N2 121.8(12) . 24
C28 C27 C39 N2 -121.8(12) . .
C36 C35 C37 C39 -57.2(19) 24 .
C36 C35 C37 C39 57.2(19) . .
C35 C36 C38 C33 -171(3) . .
C35 C36 C38 N2 9(6) . .
C35 C37 C39 C27 180.000(18) . .
C35 C37 C39 N2 -58.7(14) . .
C35 C37 C39 N2 58.7(13) . 24
O15 C29 C26 C27 48.9(16) . .
O15 C29 C26 C25 -131.1(16) . .
O15 C29 O16 Zn7 -21(3) . .
O16 C29 C26 C27 -145.4(13) . .
O16 C29 C26 C25 34.6(13) . .
O16 C29 O15 Zn6 23(3) . .
C38 C33 C34 C33 170.3(17) . 22_665
C38 C33 C34 Zn6 -8(3) . 2_665
C38 C33 C34 C40 -2(4) . .
C38 C36 C35 C36 91(4) . 24
C38 C36 C35 C37 -22(4) . .
C38 N2 C39 C27 169(2) . .
C38 N2 C39 C37 27(3) . .
C38 N2 C39 N2 -83(3) . 24
C39 C27 C28 C23 179.9(15) . .
C39 N2 C38 C33 169.1(19) . .
C39 N2 C38 C36 -11(4) . .
Zn6 C34 C40 O19 -136(2) 2_665 .
Zn6 C34 C40 O18 40(2) 2_665 .
Zn6 C40 O19 Zn7 12(2) 2_665 .
Zn6 C40 O18 Zn6 -10.8(16) 2_665 .
Zn7 C29 C26 C27 -180(100) 3_565 .
Zn7 C29 C26 C25 0.02(5) 3_565 .
Zn7 C29 O15 Zn6 17.2(17) 3_565 .
Zn7 C29 O16 Zn7 -14.7(10) 3_565 .
O19 C40 O18 Zn6 -8(4) . .
O18 C40 O19 Zn7 9(4) . .
